data_4070137
loop_
_publ_author_name
'Kong, Yong'
'Ren, Hongping'
'Xu, Shansheng'
'Song, Haibin'
'Liu, Binyuan'
'Wang, Baiquan'

_publ_section_title
;
 Synthesis, Structures, and Norbornene Polymerization Behavior of
 Bis(aryloxide-N-heterocyclic carbene) Palladium Complexes
;
_journal_issue 20
_journal_name_full Organometallics
_journal_page_first 5934
_journal_paper_doi 10.1021/om900625r
_journal_volume 28
_journal_year 2009
_chemical_formula_sum 'C55 H72 Cl6 N4 O2 Pd'
_chemical_formula_weight 1140.27
_chemical_name_systematic
; 
 ? 
;
_space_group_IT_number 14
_symmetry_cell_setting monoclinic
_symmetry_space_group_name_Hall '-P 2ybc'
_symmetry_space_group_name_H-M 'P 1 21/c 1'
_atom_sites_solution_hydrogens geom
_atom_sites_solution_primary direct
_atom_sites_solution_secondary difmap
_audit_creation_method SHELXL-97
_cell_angle_alpha 90.00
_cell_angle_beta 97.88(3)
_cell_angle_gamma 90.00
_cell_formula_units_Z 4
_cell_length_a 16.777(3)
_cell_length_b 21.047(4)
_cell_length_c 16.478(3)
_cell_measurement_reflns_used 14107
_cell_measurement_temperature 113(2)
_cell_measurement_theta_max 27.880
_cell_measurement_theta_min 1.578
_cell_volume 5763.5(19)
_computing_cell_refinement crystalclear
_computing_data_collection 'crystalclear(Rigaku/MSC Inc., 2005)'
_computing_data_reduction crystalclear
_computing_molecular_graphics 'Bruker SHELXTL'
_computing_publication_material 'Bruker SHELXTL'
_computing_structure_refinement 'SHELXL-97 (Sheldrick, 1997)'
_computing_structure_solution 'SHELXS-97 (Sheldrick, 1990)'
_diffrn_ambient_temperature 113(2)
_diffrn_detector_area_resol_mean 7.31
_diffrn_measured_fraction_theta_full 0.999
_diffrn_measured_fraction_theta_max 0.999
_diffrn_measurement_device_type 'rigaku saturn CCD area detector'
_diffrn_measurement_method '\w and \f scans'
_diffrn_radiation_monochromator confocal
_diffrn_radiation_source 'rotating anode'
_diffrn_radiation_type MoK\a
_diffrn_radiation_wavelength 0.71073
_diffrn_reflns_av_R_equivalents 0.0374
_diffrn_reflns_av_sigmaI/netI 0.0354
_diffrn_reflns_limit_h_max 19
_diffrn_reflns_limit_h_min -19
_diffrn_reflns_limit_k_max 25
_diffrn_reflns_limit_k_min -25
_diffrn_reflns_limit_l_max 13
_diffrn_reflns_limit_l_min -19
_diffrn_reflns_number 33936
_diffrn_reflns_theta_full 25.02
_diffrn_reflns_theta_max 25.02
_diffrn_reflns_theta_min 1.23
_diffrn_standards_decay_% 0
_diffrn_standards_interval_count 0
_diffrn_standards_interval_time 0
_diffrn_standards_number 0
_exptl_absorpt_coefficient_mu 0.642
_exptl_absorpt_correction_T_max 0.9269
_exptl_absorpt_correction_T_min 0.8824
_exptl_absorpt_correction_type multi-scan
_exptl_absorpt_process_details crystalclear
_exptl_crystal_density_diffrn 1.314
_exptl_crystal_density_method 'not measured'
_exptl_crystal_F_000 2376
_exptl_crystal_size_max 0.20
_exptl_crystal_size_mid 0.18
_exptl_crystal_size_min 0.12
_refine_diff_density_max 1.122
_refine_diff_density_min -1.078
_refine_diff_density_rms 0.083
_refine_ls_extinction_method none
_refine_ls_goodness_of_fit_ref 1.089
_refine_ls_hydrogen_treatment constr
_refine_ls_matrix_type full
_refine_ls_number_parameters 659
_refine_ls_number_reflns 10143
_refine_ls_number_restraints 78
_refine_ls_restrained_S_all 1.109
_refine_ls_R_factor_all 0.0511
_refine_ls_R_factor_gt 0.0452
_refine_ls_shift/su_max 0.002
_refine_ls_shift/su_mean 0.000
_refine_ls_structure_factor_coef Fsqd
_refine_ls_weighting_details 'calc w=1/[\s^2^(Fo^2^)+(0.0547P)^2^+9.4240P] where P=(Fo^2^+2Fc^2^)/3'
_refine_ls_weighting_scheme calc
_refine_ls_wR_factor_gt 0.1127
_refine_ls_wR_factor_ref 0.1166
_reflns_number_gt 9101
_reflns_number_total 10143
_reflns_threshold_expression >2sigma(I)
_cod_data_source_file om900625r_si_001.cif
_cod_data_source_block r90409d1
_cod_depositor_comments
;
The following automatic conversions were performed:

'_symmetry_cell_setting' value 'Monoclinic' changed to 'monoclinic'
according to /home/saulius/struct/CIF-dictionaries/cif_core.dic
dictionary named 'cif_core.dic' version 2.4.2 from
2011-04-26.

'_exptl_absorpt_correction_type' value 'MULTI-SCAN'
changed to 'multi-scan' according to
/home/saulius/struct/CIF-dictionaries/cif_core.dic dictionary named
'cif_core.dic' version 2.4.2 from
2011-04-26.

'_refine_ls_hydrogen_treatment' value 'CONSTR' changed
to 'constr' according to
/home/saulius/struct/CIF-dictionaries/cif_core.dic dictionary named
'cif_core.dic' version 2.4.2 from 2011-04-26.

Automatic conversion script
Id: cif_fix_values 1715 2011-07-08 13:25:40Z adriana 
;
_cod_original_cell_volume 5764(2)
_cod_original_sg_symbol_H-M P2(1)/c
_cod_database_code 4070137

loop_
_symmetry_equiv_pos_as_xyz
'x, y, z'
'-x, y+1/2, -z+1/2'
'-x, -y, -z'
'x, -y-1/2, z-1/2'

loop_
_atom_site_label
_atom_site_type_symbol
_atom_site_fract_x
_atom_site_fract_y
_atom_site_fract_z
_atom_site_U_iso_or_equiv
_atom_site_adp_type
_atom_site_occupancy
_atom_site_symmetry_multiplicity
_atom_site_calc_flag
_atom_site_refinement_flags
_atom_site_disorder_assembly
_atom_site_disorder_group
Pd1 Pd 0.728413(13) 0.720135(10) 0.510780(13) 0.01295(9) Uani 1 1 d . . .
O1 O 0.62555(12) 0.67524(10) 0.45696(13) 0.0178(5) Uani 1 1 d . . .
O2 O 0.74304(12) 0.65394(10) 0.60352(12) 0.0153(4) Uani 1 1 d . . .
N1 N 0.65141(16) 0.78044(12) 0.36207(16) 0.0183(6) Uani 1 1 d . . .
N2 N 0.77984(16) 0.77951(12) 0.35938(16) 0.0173(6) Uani 1 1 d . . .
N3 N 0.86888(15) 0.74010(12) 0.63166(15) 0.0155(5) Uani 1 1 d . . .
N4 N 0.81200(16) 0.83081(12) 0.60289(16) 0.0186(6) Uani 1 1 d . . .
C1 C 0.56468(19) 0.71587(14) 0.43717(18) 0.0169(6) Uani 1 1 d . . .
C2 C 0.48747(19) 0.70684(14) 0.46226(19) 0.0175(6) Uani 1 1 d . . .
C3 C 0.42716(19) 0.75113(16) 0.4366(2) 0.0218(7) Uani 1 1 d . . .
H3 H 0.3768 0.7449 0.4529 0.026 Uiso 1 1 calc R . .
C4 C 0.4374(2) 0.80420(16) 0.3881(2) 0.0234(7) Uani 1 1 d . . .
C5 C 0.51331(19) 0.81310(15) 0.3648(2) 0.0214(7) Uani 1 1 d . . .
H5 H 0.5231 0.8482 0.3334 0.026 Uiso 1 1 calc R . .
C6 C 0.57423(19) 0.76993(15) 0.3883(2) 0.0192(7) Uani 1 1 d . . .
C7 C 0.47153(18) 0.65100(15) 0.5182(2) 0.0199(7) Uani 1 1 d . . .
C8 C 0.52801(19) 0.65642(16) 0.6000(2) 0.0222(7) Uani 1 1 d . . .
H8A H 0.5182 0.6216 0.6350 0.033 Uiso 1 1 calc R . .
H8B H 0.5180 0.6958 0.6263 0.033 Uiso 1 1 calc R . .
H8C H 0.5829 0.6552 0.5897 0.033 Uiso 1 1 calc R . .
C9 C 0.4866(2) 0.58757(16) 0.4773(2) 0.0269(8) Uani 1 1 d . . .
H9A H 0.4523 0.5844 0.4259 0.040 Uiso 1 1 calc R . .
H9B H 0.4753 0.5532 0.5123 0.040 Uiso 1 1 calc R . .
H9C H 0.5419 0.5853 0.4681 0.040 Uiso 1 1 calc R . .
C10 C 0.3849(2) 0.65011(16) 0.5382(2) 0.0252(7) Uani 1 1 d . . .
H10A H 0.3482 0.6454 0.4885 0.038 Uiso 1 1 calc R . .
H10B H 0.3738 0.6892 0.5645 0.038 Uiso 1 1 calc R . .
H10C H 0.3783 0.6151 0.5741 0.038 Uiso 1 1 calc R . .
C11 C 0.3700(2) 0.85272(18) 0.3616(2) 0.0310(8) Uani 1 1 d . . .
C12 C 0.3961(3) 0.9178(2) 0.3988(3) 0.0469(11) Uani 1 1 d . . .
H12A H 0.3547 0.9485 0.3827 0.070 Uiso 1 1 calc R . .
H12B H 0.4450 0.9309 0.3795 0.070 Uiso 1 1 calc R . .
H12C H 0.4050 0.9145 0.4574 0.070 Uiso 1 1 calc R . .
C13 C 0.3577(2) 0.8587(2) 0.2679(2) 0.0413(10) Uani 1 1 d . . .
H13A H 0.3403 0.8186 0.2439 0.062 Uiso 1 1 calc R . .
H13B H 0.4076 0.8707 0.2497 0.062 Uiso 1 1 calc R . .
H13C H 0.3177 0.8904 0.2514 0.062 Uiso 1 1 calc R . .
C14 C 0.2906(2) 0.8334(2) 0.3901(3) 0.0519(13) Uani 1 1 d . . .
H14A H 0.2750 0.7921 0.3688 0.078 Uiso 1 1 calc R . .
H14B H 0.2497 0.8638 0.3705 0.078 Uiso 1 1 calc R . .
H14C H 0.2971 0.8323 0.4489 0.078 Uiso 1 1 calc R . .
C15 C 0.72228(18) 0.76799(14) 0.40881(19) 0.0159(6) Uani 1 1 d U . .
C16 C 0.7438(2) 0.79951(16) 0.28224(19) 0.0226(7) Uani 1 1 d . . .
H16 H 0.7699 0.8104 0.2380 0.027 Uiso 1 1 calc R . .
C17 C 0.6643(2) 0.79988(16) 0.28446(19) 0.0222(7) Uani 1 1 d . . .
H17 H 0.6248 0.8111 0.2417 0.027 Uiso 1 1 calc R . .
C18 C 0.86452(19) 0.76825(15) 0.37983(19) 0.0190(7) Uani 1 1 d . . .
C19 C 0.9181(2) 0.81892(16) 0.3760(2) 0.0231(7) Uani 1 1 d . . .
C20 C 1.0003(2) 0.8063(2) 0.3970(2) 0.0342(9) Uani 1 1 d . . .
H20 H 1.0369 0.8392 0.3949 0.041 Uiso 1 1 calc R . .
C21 C 1.0290(2) 0.7464(2) 0.4208(2) 0.0368(9) Uani 1 1 d . . .
C22 C 0.9740(2) 0.69721(19) 0.4197(2) 0.0326(8) Uani 1 1 d . . .
H22 H 0.9929 0.6566 0.4341 0.039 Uiso 1 1 calc R . .
C23 C 0.8917(2) 0.70607(16) 0.3980(2) 0.0227(7) Uani 1 1 d . . .
C24 C 0.8372(2) 0.64909(16) 0.3910(2) 0.0267(8) Uani 1 1 d . . .
H24A H 0.8623 0.6149 0.3654 0.040 Uiso 1 1 calc R . .
H24B H 0.7871 0.6598 0.3585 0.040 Uiso 1 1 calc R . .
H24C H 0.8274 0.6362 0.4447 0.040 Uiso 1 1 calc R . .
C25 C 1.1183(3) 0.7344(3) 0.4446(4) 0.0632(15) Uani 1 1 d . . .
H25A H 1.1282 0.7206 0.5006 0.095 Uiso 1 1 calc R . .
H25B H 1.1476 0.7728 0.4384 0.095 Uiso 1 1 calc R . .
H25C H 1.1356 0.7020 0.4098 0.095 Uiso 1 1 calc R . .
C26 C 0.8906(2) 0.88415(16) 0.3470(2) 0.0285(8) Uani 1 1 d . . .
H26A H 0.9303 0.9150 0.3681 0.043 Uiso 1 1 calc R . .
H26B H 0.8405 0.8938 0.3662 0.043 Uiso 1 1 calc R . .
H26C H 0.8834 0.8853 0.2882 0.043 Uiso 1 1 calc R . .
C27 C 0.81787(17) 0.63177(14) 0.61795(17) 0.0143(6) Uani 1 1 d . . .
C28 C 0.83467(18) 0.56526(14) 0.62297(18) 0.0165(6) Uani 1 1 d . . .
C29 C 0.91479(19) 0.54631(15) 0.63897(19) 0.0194(7) Uani 1 1 d . . .
H29 H 0.9255 0.5029 0.6415 0.023 Uiso 1 1 calc R . .
C30 C 0.98042(18) 0.58790(16) 0.65145(19) 0.0203(7) Uani 1 1 d . . .
C31 C 0.96357(18) 0.65248(15) 0.64758(19) 0.0184(7) Uani 1 1 d . . .
H31 H 1.0053 0.6819 0.6555 0.022 Uiso 1 1 calc R . .
C32 C 0.88462(18) 0.67309(14) 0.63198(18) 0.0160(6) Uani 1 1 d . . .
C33 C 0.76566(19) 0.51732(14) 0.6111(2) 0.0194(7) Uani 1 1 d . . .
C34 C 0.71683(19) 0.52581(16) 0.5259(2) 0.0231(7) Uani 1 1 d . . .
H34A H 0.6955 0.5682 0.5209 0.035 Uiso 1 1 calc R . .
H34B H 0.6734 0.4957 0.5190 0.035 Uiso 1 1 calc R . .
H34C H 0.7511 0.5188 0.4847 0.035 Uiso 1 1 calc R . .
C35 C 0.7109(2) 0.52696(16) 0.6785(2) 0.0253(7) Uani 1 1 d . . .
H35A H 0.7418 0.5208 0.7314 0.038 Uiso 1 1 calc R . .
H35B H 0.6676 0.4968 0.6709 0.038 Uiso 1 1 calc R . .
H35C H 0.6893 0.5693 0.6749 0.038 Uiso 1 1 calc R . .
C36 C 0.7960(2) 0.44805(15) 0.6168(2) 0.0267(8) Uani 1 1 d . . .
H36A H 0.8293 0.4405 0.5748 0.040 Uiso 1 1 calc R . .
H36B H 0.7508 0.4196 0.6095 0.040 Uiso 1 1 calc R . .
H36C H 0.8267 0.4409 0.6696 0.040 Uiso 1 1 calc R . .
C37 C 1.06645(19) 0.56148(16) 0.6671(2) 0.0259(8) Uani 1 1 d . . .
C38 C 1.1291(2) 0.6145(2) 0.6824(4) 0.0602(15) Uani 1 1 d . . .
H38A H 1.1819 0.5962 0.6919 0.090 Uiso 1 1 calc R . .
H38B H 1.1195 0.6387 0.7295 0.090 Uiso 1 1 calc R . .
H38C H 1.1250 0.6418 0.6354 0.090 Uiso 1 1 calc R . .
C39 C 1.0753(3) 0.5186(2) 0.7423(3) 0.0492(12) Uani 1 1 d . . .
H39A H 1.0384 0.4836 0.7329 0.074 Uiso 1 1 calc R . .
H39B H 1.0638 0.5424 0.7889 0.074 Uiso 1 1 calc R . .
H39C H 1.1294 0.5026 0.7524 0.074 Uiso 1 1 calc R . .
C40 C 1.0842(2) 0.5240(2) 0.5924(3) 0.0440(10) Uani 1 1 d . . .
H40A H 1.1382 0.5077 0.6021 0.066 Uiso 1 1 calc R . .
H40B H 1.0788 0.5514 0.5453 0.066 Uiso 1 1 calc R . .
H40C H 1.0470 0.4893 0.5826 0.066 Uiso 1 1 calc R . .
C41 C 0.81158(18) 0.76881(14) 0.57845(18) 0.0148(6) Uani 1 1 d . . .
C42 C 0.8698(2) 0.83973(15) 0.67123(19) 0.0222(7) Uani 1 1 d . . .
H42 H 0.8817 0.8777 0.6991 0.027 Uiso 1 1 calc R . .
C43 C 0.9047(2) 0.78362(15) 0.68915(19) 0.0199(7) Uani 1 1 d . . .
H43 H 0.9454 0.7751 0.7320 0.024 Uiso 1 1 calc R . .
C44 C 0.7628(2) 0.87982(14) 0.56077(19) 0.0209(7) Uani 1 1 d . . .
C45 C 0.6796(2) 0.87615(15) 0.5566(2) 0.0258(7) Uani 1 1 d . . .
C46 C 0.6337(2) 0.91941(17) 0.5048(2) 0.0326(9) Uani 1 1 d . . .
H46 H 0.5779 0.9175 0.5001 0.039 Uiso 1 1 calc R . .
C47 C 0.6687(3) 0.96469(18) 0.4606(2) 0.0359(9) Uani 1 1 d . . .
C48 C 0.7518(2) 0.97045(17) 0.4727(2) 0.0320(8) Uani 1 1 d . . .
H48 H 0.7756 1.0032 0.4466 0.038 Uiso 1 1 calc R . .
C49 C 0.8009(2) 0.92854(15) 0.5228(2) 0.0253(7) Uani 1 1 d . . .
C50 C 0.6369(2) 0.83013(17) 0.6066(2) 0.0305(8) Uani 1 1 d . . .
H50A H 0.6122 0.7971 0.5716 0.046 Uiso 1 1 calc R . .
H50B H 0.5963 0.8523 0.6312 0.046 Uiso 1 1 calc R . .
H50C H 0.6751 0.8117 0.6487 0.046 Uiso 1 1 calc R . .
C51 C 0.6189(3) 1.0066(2) 0.3997(3) 0.0545(13) Uani 1 1 d . . .
H51A H 0.6147 0.9876 0.3462 0.082 Uiso 1 1 calc R . .
H51B H 0.6440 1.0475 0.3986 0.082 Uiso 1 1 calc R . .
H51C H 0.5661 1.0114 0.4151 0.082 Uiso 1 1 calc R . .
C52 C 0.8907(2) 0.93679(18) 0.5347(2) 0.0323(8) Uani 1 1 d . . .
H52A H 0.9082 0.9521 0.5892 0.048 Uiso 1 1 calc R . .
H52B H 0.9054 0.9669 0.4956 0.048 Uiso 1 1 calc R . .
H52C H 0.9159 0.8967 0.5271 0.048 Uiso 1 1 calc R . .
Cl1 Cl 0.70347(7) 0.95377(5) 0.76151(8) 0.0504(3) Uani 1 1 d . . .
Cl2 Cl 0.53500(7) 0.97497(7) 0.77762(10) 0.0756(5) Uani 1 1 d . . .
C53 C 0.6269(3) 0.9481(3) 0.8231(3) 0.0650(16) Uani 1 1 d . . .
H53A H 0.6216 0.9040 0.8386 0.078 Uiso 1 1 calc R . .
H53B H 0.6426 0.9722 0.8729 0.078 Uiso 1 1 calc R . .
Cl3 Cl 0.41868(9) 0.81603(6) 0.63788(9) 0.0662(4) Uani 1 1 d . . .
Cl4 Cl 0.32161(12) 0.84450(11) 0.76461(11) 0.1103(7) Uani 1 1 d . . .
C54 C 0.4178(3) 0.8260(3) 0.7417(3) 0.0568(13) Uani 1 1 d . . .
H54A H 0.4547 0.8599 0.7614 0.068 Uiso 1 1 calc R . .
H54B H 0.4365 0.7873 0.7701 0.068 Uiso 1 1 calc R . .
Cl5 Cl 0.1055(8) 0.9004(6) 0.5930(11) 0.192(5) Uani 0.287(6) 1 d PDU A 1
Cl6 Cl 0.1331(7) 0.7860(4) 0.6756(8) 0.127(3) Uani 0.287(6) 1 d PDU A 1
C55 C 0.1837(10) 0.8487(10) 0.632(2) 0.136(6) Uani 0.287(6) 1 d PDU A 1
Cl5' Cl 0.09737(14) 0.92426(11) 0.65229(16) 0.0761(9) Uani 0.713(6) 1 d PDU A 2
Cl6' Cl 0.11556(17) 0.80218(15) 0.7309(3) 0.1066(14) Uani 0.713(6) 1 d PDU A 2
C55' C 0.1137(9) 0.8421(4) 0.6333(6) 0.125(4) Uani 0.713(6) 1 d PDU A 2

loop_
_atom_site_aniso_label
_atom_site_aniso_U_11
_atom_site_aniso_U_22
_atom_site_aniso_U_33
_atom_site_aniso_U_23
_atom_site_aniso_U_13
_atom_site_aniso_U_12
Pd1 0.01298(13) 0.01392(13) 0.01145(13) 0.00108(9) -0.00017(9) -0.00066(8)
O1 0.0137(10) 0.0171(11) 0.0213(11) 0.0004(9) -0.0022(9) 0.0003(8)
O2 0.0118(10) 0.0175(10) 0.0164(11) 0.0031(9) 0.0014(8) 0.0007(8)
N1 0.0187(14) 0.0206(14) 0.0154(13) 0.0038(11) 0.0022(11) 0.0019(10)
N2 0.0192(14) 0.0189(13) 0.0138(13) 0.0019(10) 0.0019(11) -0.0009(10)
N3 0.0168(13) 0.0144(12) 0.0146(13) -0.0001(10) -0.0006(10) -0.0043(10)
N4 0.0214(14) 0.0162(13) 0.0170(13) -0.0005(11) -0.0015(11) -0.0010(11)
C1 0.0180(16) 0.0188(16) 0.0128(15) -0.0016(12) -0.0018(12) -0.0003(12)
C2 0.0171(15) 0.0179(15) 0.0168(16) 0.0000(12) -0.0006(12) -0.0021(12)
C3 0.0156(16) 0.0284(18) 0.0215(17) 0.0006(14) 0.0025(13) 0.0016(13)
C4 0.0214(17) 0.0254(17) 0.0223(17) 0.0041(14) -0.0009(14) 0.0067(14)
C5 0.0232(17) 0.0212(16) 0.0191(16) 0.0034(13) 0.0009(13) 0.0020(13)
C6 0.0151(15) 0.0234(16) 0.0184(16) 0.0013(13) -0.0003(13) -0.0005(12)
C7 0.0165(15) 0.0205(16) 0.0221(17) 0.0028(13) 0.0000(13) -0.0011(12)
C8 0.0209(16) 0.0244(17) 0.0204(17) 0.0042(14) -0.0001(13) -0.0019(13)
C9 0.0250(18) 0.0213(17) 0.034(2) -0.0018(15) 0.0039(15) -0.0050(14)
C10 0.0217(17) 0.0254(18) 0.0284(19) 0.0023(15) 0.0028(14) -0.0035(14)
C11 0.0243(18) 0.038(2) 0.031(2) 0.0133(16) 0.0034(15) 0.0118(16)
C12 0.053(3) 0.038(2) 0.049(3) 0.005(2) 0.003(2) 0.022(2)
C13 0.032(2) 0.054(3) 0.036(2) 0.0132(19) -0.0030(17) 0.0175(19)
C14 0.029(2) 0.061(3) 0.068(3) 0.032(2) 0.017(2) 0.025(2)
C15 0.0164(15) 0.0143(14) 0.0164(15) -0.0012(12) 0.0004(12) -0.0022(12)
C16 0.0282(18) 0.0281(17) 0.0113(15) 0.0054(13) 0.0021(13) -0.0009(14)
C17 0.0233(17) 0.0278(17) 0.0142(16) 0.0055(14) -0.0016(13) 0.0012(14)
C18 0.0175(16) 0.0268(17) 0.0133(15) -0.0002(13) 0.0044(12) -0.0014(13)
C19 0.0257(18) 0.0280(18) 0.0160(16) 0.0010(14) 0.0049(13) -0.0062(14)
C20 0.0246(19) 0.044(2) 0.035(2) 0.0019(18) 0.0049(16) -0.0139(17)
C21 0.0178(18) 0.053(2) 0.039(2) 0.0107(19) 0.0012(16) -0.0007(17)
C22 0.0254(19) 0.037(2) 0.036(2) 0.0090(17) 0.0061(16) 0.0064(16)
C23 0.0223(17) 0.0296(18) 0.0172(16) 0.0039(14) 0.0059(13) 0.0014(14)
C24 0.0291(19) 0.0213(17) 0.0313(19) -0.0017(15) 0.0093(15) 0.0008(14)
C25 0.022(2) 0.078(4) 0.087(4) 0.017(3) 0.000(2) 0.001(2)
C26 0.037(2) 0.0274(18) 0.0217(18) 0.0012(15) 0.0044(15) -0.0096(15)
C27 0.0143(15) 0.0189(15) 0.0094(14) -0.0012(12) 0.0011(11) 0.0009(12)
C28 0.0174(15) 0.0189(15) 0.0128(15) -0.0002(12) 0.0011(12) 0.0002(12)
C29 0.0217(16) 0.0170(15) 0.0194(16) 0.0007(13) 0.0027(13) 0.0033(13)
C30 0.0147(15) 0.0267(17) 0.0187(16) 0.0009(13) -0.0006(13) 0.0019(13)
C31 0.0153(15) 0.0219(16) 0.0169(16) 0.0005(13) -0.0021(12) -0.0034(12)
C32 0.0182(15) 0.0171(15) 0.0125(15) 0.0014(12) 0.0011(12) 0.0012(12)
C33 0.0187(16) 0.0165(15) 0.0224(17) 0.0007(13) 0.0006(13) -0.0018(12)
C34 0.0207(17) 0.0206(17) 0.0269(18) -0.0034(14) -0.0003(14) -0.0048(13)
C35 0.0269(18) 0.0212(17) 0.0290(19) 0.0013(14) 0.0083(15) -0.0061(14)
C36 0.0255(18) 0.0195(17) 0.034(2) 0.0007(15) 0.0019(15) -0.0013(14)
C37 0.0163(16) 0.0271(18) 0.033(2) 0.0029(15) -0.0001(14) 0.0050(14)
C38 0.020(2) 0.044(3) 0.112(4) 0.002(3) -0.009(2) 0.0012(18)
C39 0.032(2) 0.068(3) 0.047(3) 0.021(2) 0.0023(19) 0.021(2)
C40 0.032(2) 0.056(3) 0.045(2) -0.003(2) 0.0085(19) 0.0159(19)
C41 0.0151(15) 0.0162(15) 0.0138(15) 0.0005(12) 0.0039(12) -0.0011(12)
C42 0.0287(18) 0.0209(16) 0.0154(16) -0.0034(13) -0.0024(13) -0.0059(14)
C43 0.0218(16) 0.0229(17) 0.0137(16) -0.0002(13) -0.0026(13) -0.0060(13)
C44 0.0310(18) 0.0145(15) 0.0161(16) -0.0028(13) -0.0007(13) 0.0028(13)
C45 0.0337(19) 0.0179(16) 0.0252(18) -0.0056(14) 0.0019(15) 0.0047(14)
C46 0.035(2) 0.0298(19) 0.031(2) -0.0070(16) -0.0027(16) 0.0123(16)
C47 0.053(3) 0.0263(19) 0.026(2) -0.0019(16) -0.0028(18) 0.0159(18)
C48 0.053(2) 0.0189(17) 0.0234(18) 0.0017(14) 0.0048(17) 0.0013(16)
C49 0.039(2) 0.0159(16) 0.0199(17) -0.0028(13) 0.0006(15) -0.0008(14)
C50 0.0286(19) 0.0277(18) 0.037(2) -0.0044(16) 0.0093(16) 0.0032(15)
C51 0.073(3) 0.044(3) 0.043(3) 0.008(2) -0.005(2) 0.026(2)
C52 0.045(2) 0.0270(19) 0.0252(19) -0.0006(15) 0.0042(16) -0.0115(16)
Cl1 0.0410(6) 0.0499(6) 0.0618(7) 0.0211(5) 0.0129(5) 0.0091(5)
Cl2 0.0359(6) 0.0922(10) 0.0985(11) 0.0598(9) 0.0083(6) 0.0048(6)
C53 0.036(2) 0.114(5) 0.043(3) 0.038(3) 0.000(2) 0.012(3)
Cl3 0.0855(10) 0.0502(7) 0.0690(9) 0.0031(6) 0.0332(7) 0.0132(6)
Cl4 0.1082(14) 0.1466(18) 0.0856(12) 0.0220(12) 0.0468(11) 0.0762(13)
C54 0.053(3) 0.060(3) 0.055(3) 0.009(2) 0.000(2) -0.004(2)
Cl5 0.180(7) 0.196(8) 0.191(8) 0.010(7) -0.004(7) -0.038(6)
Cl6 0.133(6) 0.101(5) 0.147(7) -0.015(5) 0.023(5) -0.021(4)
C55 0.140(9) 0.137(9) 0.132(9) -0.007(7) 0.024(8) -0.002(8)
Cl5' 0.0735(14) 0.0832(16) 0.0673(16) 0.0165(11) -0.0052(11) -0.0119(11)
Cl6' 0.0672(16) 0.0887(19) 0.154(3) 0.023(2) -0.0208(18) -0.0338(14)
C55' 0.131(7) 0.125(6) 0.119(6) -0.010(6) 0.017(6) 0.006(6)

loop_
_atom_type_symbol
_atom_type_description
_atom_type_scat_dispersion_real
_atom_type_scat_dispersion_imag
_atom_type_scat_source
C C 0.0033 0.0016 'International Tables Vol C Tables 4.2.6.8 and 6.1.1.4'
H H 0.0000 0.0000 'International Tables Vol C Tables 4.2.6.8 and 6.1.1.4'
N N 0.0061 0.0033 'International Tables Vol C Tables 4.2.6.8 and 6.1.1.4'
O O 0.0106 0.0060 'International Tables Vol C Tables 4.2.6.8 and 6.1.1.4'
Cl Cl 0.1484 0.1585 'International Tables Vol C Tables 4.2.6.8 and 6.1.1.4'
Pd Pd -0.9988 1.0072 'International Tables Vol C Tables 4.2.6.8 and 6.1.1.4'

loop_
_geom_angle_atom_site_label_1
_geom_angle_atom_site_label_2
_geom_angle_atom_site_label_3
_geom_angle
C15 Pd1 C41 99.80(13)
C15 Pd1 O2 167.61(11)
C41 Pd1 O2 85.87(11)
C15 Pd1 O1 85.63(11)
C41 Pd1 O1 167.95(11)
O2 Pd1 O1 90.96(8)
C1 O1 Pd1 112.25(18)
C27 O2 Pd1 112.58(18)
C15 N1 C17 110.3(3)
C15 N1 C6 123.9(3)
C17 N1 C6 125.7(3)
C15 N2 C16 110.1(3)
C15 N2 C18 126.0(3)
C16 N2 C18 123.7(3)
C41 N3 C43 110.4(3)
C41 N3 C32 123.8(2)
C43 N3 C32 125.6(3)
C41 N4 C42 110.0(3)
C41 N4 C44 124.3(3)
C42 N4 C44 125.6(3)
O1 C1 C6 120.7(3)
O1 C1 C2 122.5(3)
C6 C1 C2 116.8(3)
C3 C2 C1 118.2(3)
C3 C2 C7 120.8(3)
C1 C2 C7 121.0(3)
C2 C3 C4 124.4(3)
C2 C3 H3 117.8
C4 C3 H3 117.8
C5 C4 C3 117.0(3)
C5 C4 C11 119.7(3)
C3 C4 C11 123.2(3)
C6 C5 C4 120.2(3)
C6 C5 H5 119.9
C4 C5 H5 119.9
C5 C6 C1 123.4(3)
C5 C6 N1 118.5(3)
C1 C6 N1 118.1(3)
C9 C7 C10 107.6(3)
C9 C7 C2 110.4(3)
C10 C7 C2 112.7(3)
C9 C7 C8 109.3(3)
C10 C7 C8 107.5(3)
C2 C7 C8 109.3(3)
C7 C8 H8A 109.5
C7 C8 H8B 109.5
H8A C8 H8B 109.5
C7 C8 H8C 109.5
H8A C8 H8C 109.5
H8B C8 H8C 109.5
C7 C9 H9A 109.5
C7 C9 H9B 109.5
H9A C9 H9B 109.5
C7 C9 H9C 109.5
H9A C9 H9C 109.5
H9B C9 H9C 109.5
C7 C10 H10A 109.5
C7 C10 H10B 109.5
H10A C10 H10B 109.5
C7 C10 H10C 109.5
H10A C10 H10C 109.5
H10B C10 H10C 109.5
C14 C11 C13 109.2(3)
C14 C11 C12 109.0(4)
C13 C11 C12 108.7(3)
C14 C11 C4 112.0(3)
C13 C11 C4 109.3(3)
C12 C11 C4 108.6(3)
C11 C12 H12A 109.5
C11 C12 H12B 109.5
H12A C12 H12B 109.5
C11 C12 H12C 109.5
H12A C12 H12C 109.5
H12B C12 H12C 109.5
C11 C13 H13A 109.5
C11 C13 H13B 109.5
H13A C13 H13B 109.5
C11 C13 H13C 109.5
H13A C13 H13C 109.5
H13B C13 H13C 109.5
C11 C14 H14A 109.5
C11 C14 H14B 109.5
H14A C14 H14B 109.5
C11 C14 H14C 109.5
H14A C14 H14C 109.5
H14B C14 H14C 109.5
N1 C15 N2 105.3(3)
N1 C15 Pd1 122.0(2)
N2 C15 Pd1 130.3(2)
C17 C16 N2 106.6(3)
C17 C16 H16 126.7
N2 C16 H16 126.7
C16 C17 N1 107.8(3)
C16 C17 H17 126.1
N1 C17 H17 126.1
C19 C18 C23 121.8(3)
C19 C18 N2 119.0(3)
C23 C18 N2 119.1(3)
C20 C19 C18 117.4(3)
C20 C19 C26 120.0(3)
C18 C19 C26 122.5(3)
C21 C20 C19 122.4(3)
C21 C20 H20 118.8
C19 C20 H20 118.8
C22 C21 C20 118.1(3)
C22 C21 C25 120.7(4)
C20 C21 C25 121.2(4)
C21 C22 C23 122.6(4)
C21 C22 H22 118.7
C23 C22 H22 118.7
C22 C23 C18 117.5(3)
C22 C23 C24 119.0(3)
C18 C23 C24 123.4(3)
C23 C24 H24A 109.5
C23 C24 H24B 109.5
H24A C24 H24B 109.5
C23 C24 H24C 109.5
H24A C24 H24C 109.5
H24B C24 H24C 109.5
C21 C25 H25A 109.5
C21 C25 H25B 109.5
H25A C25 H25B 109.5
C21 C25 H25C 109.5
H25A C25 H25C 109.5
H25B C25 H25C 109.5
C19 C26 H26A 109.5
C19 C26 H26B 109.5
H26A C26 H26B 109.5
C19 C26 H26C 109.5
H26A C26 H26C 109.5
H26B C26 H26C 109.5
O2 C27 C32 121.4(3)
O2 C27 C28 121.9(3)
C32 C27 C28 116.7(3)
C29 C28 C27 118.0(3)
C29 C28 C33 122.0(3)
C27 C28 C33 120.0(3)
C28 C29 C30 124.6(3)
C28 C29 H29 117.7
C30 C29 H29 117.7
C31 C30 C29 117.0(3)
C31 C30 C37 122.9(3)
C29 C30 C37 120.0(3)
C32 C31 C30 119.9(3)
C32 C31 H31 120.0
C30 C31 H31 120.0
C31 C32 C27 123.7(3)
C31 C32 N3 118.7(3)
C27 C32 N3 117.6(3)
C28 C33 C34 109.9(3)
C28 C33 C36 112.3(3)
C34 C33 C36 107.2(3)
C28 C33 C35 109.6(3)
C34 C33 C35 110.2(3)
C36 C33 C35 107.7(3)
C33 C34 H34A 109.5
C33 C34 H34B 109.5
H34A C34 H34B 109.5
C33 C34 H34C 109.5
H34A C34 H34C 109.5
H34B C34 H34C 109.5
C33 C35 H35A 109.5
C33 C35 H35B 109.5
H35A C35 H35B 109.5
C33 C35 H35C 109.5
H35A C35 H35C 109.5
H35B C35 H35C 109.5
C33 C36 H36A 109.5
C33 C36 H36B 109.5
H36A C36 H36B 109.5
C33 C36 H36C 109.5
H36A C36 H36C 109.5
H36B C36 H36C 109.5
C39 C37 C40 110.0(3)
C39 C37 C38 108.1(4)
C40 C37 C38 107.7(4)
C39 C37 C30 109.6(3)
C40 C37 C30 109.6(3)
C38 C37 C30 111.8(3)
C37 C38 H38A 109.5
C37 C38 H38B 109.5
H38A C38 H38B 109.5
C37 C38 H38C 109.5
H38A C38 H38C 109.5
H38B C38 H38C 109.5
C37 C39 H39A 109.5
C37 C39 H39B 109.5
H39A C39 H39B 109.5
C37 C39 H39C 109.5
H39A C39 H39C 109.5
H39B C39 H39C 109.5
C37 C40 H40A 109.5
C37 C40 H40B 109.5
H40A C40 H40B 109.5
C37 C40 H40C 109.5
H40A C40 H40C 109.5
H40B C40 H40C 109.5
N3 C41 N4 105.2(2)
N3 C41 Pd1 121.7(2)
N4 C41 Pd1 130.1(2)
C43 C42 N4 107.2(3)
C43 C42 H42 126.4
N4 C42 H42 126.4
C42 C43 N3 107.2(3)
C42 C43 H43 126.4
N3 C43 H43 126.4
C45 C44 C49 122.4(3)
C45 C44 N4 119.3(3)
C49 C44 N4 118.3(3)
C44 C45 C46 117.2(3)
C44 C45 C50 123.7(3)
C46 C45 C50 119.0(3)
C47 C46 C45 122.1(4)
C47 C46 H46 118.9
C45 C46 H46 118.9
C46 C47 C48 118.6(3)
C46 C47 C51 121.3(4)
C48 C47 C51 120.1(4)
C47 C48 C49 121.9(3)
C47 C48 H48 119.0
C49 C48 H48 119.0
C48 C49 C44 117.3(3)
C48 C49 C52 120.2(3)
C44 C49 C52 122.5(3)
C45 C50 H50A 109.5
C45 C50 H50B 109.5
H50A C50 H50B 109.5
C45 C50 H50C 109.5
H50A C50 H50C 109.5
H50B C50 H50C 109.5
C47 C51 H51A 109.5
C47 C51 H51B 109.5
H51A C51 H51B 109.5
C47 C51 H51C 109.5
H51A C51 H51C 109.5
H51B C51 H51C 109.5
C49 C52 H52A 109.5
C49 C52 H52B 109.5
H52A C52 H52B 109.5
C49 C52 H52C 109.5
H52A C52 H52C 109.5
H52B C52 H52C 109.5
Cl2 C53 Cl1 114.3(3)
Cl2 C53 H53A 108.7
Cl1 C53 H53A 108.7
Cl2 C53 H53B 108.7
Cl1 C53 H53B 108.7
H53A C53 H53B 107.6
Cl3 C54 Cl4 112.0(3)
Cl3 C54 H54A 109.2
Cl4 C54 H54A 109.2
Cl3 C54 H54B 109.2
Cl4 C54 H54B 109.2
H54A C54 H54B 107.9
Cl5 C55 Cl6 103.6(8)
Cl5' C55' Cl6' 106.2(5)

loop_
_geom_bond_atom_site_label_1
_geom_bond_atom_site_label_2
_geom_bond_distance
Pd1 C15 1.950(3)
Pd1 C41 1.953(3)
Pd1 O2 2.058(2)
Pd1 O1 2.058(2)
O1 C1 1.338(4)
O2 C27 1.330(4)
N1 C15 1.351(4)
N1 C17 1.387(4)
N1 C6 1.437(4)
N2 C15 1.368(4)
N2 C16 1.395(4)
N2 C18 1.434(4)
N3 C41 1.352(4)
N3 C43 1.393(4)
N3 C32 1.435(4)
N4 C41 1.365(4)
N4 C42 1.394(4)
N4 C44 1.439(4)
C1 C6 1.416(4)
C1 C2 1.425(4)
C2 C3 1.398(5)
C2 C7 1.540(4)
C3 C4 1.398(5)
C3 H3 0.9300
C4 C5 1.391(5)
C4 C11 1.542(4)
C5 C6 1.383(5)
C5 H5 0.9300
C7 C9 1.532(5)
C7 C10 1.534(4)
C7 C8 1.542(4)
C8 H8A 0.9600
C8 H8B 0.9600
C8 H8C 0.9600
C9 H9A 0.9600
C9 H9B 0.9600
C9 H9C 0.9600
C10 H10A 0.9600
C10 H10B 0.9600
C10 H10C 0.9600
C11 C14 1.528(5)
C11 C13 1.534(5)
C11 C12 1.539(6)
C12 H12A 0.9600
C12 H12B 0.9600
C12 H12C 0.9600
C13 H13A 0.9600
C13 H13B 0.9600
C13 H13C 0.9600
C14 H14A 0.9600
C14 H14B 0.9600
C14 H14C 0.9600
C16 C17 1.340(5)
C16 H16 0.9300
C17 H17 0.9300
C18 C19 1.402(5)
C18 C23 1.404(5)
C19 C20 1.400(5)
C19 C26 1.505(5)
C20 C21 1.386(6)
C20 H20 0.9300
C21 C22 1.385(6)
C21 C25 1.517(5)
C22 C23 1.392(5)
C22 H22 0.9300
C23 C24 1.503(5)
C24 H24A 0.9600
C24 H24B 0.9600
C24 H24C 0.9600
C25 H25A 0.9600
C25 H25B 0.9600
C25 H25C 0.9600
C26 H26A 0.9600
C26 H26B 0.9600
C26 H26C 0.9600
C27 C32 1.412(4)
C27 C28 1.428(4)
C28 C29 1.392(4)
C28 C33 1.528(4)
C29 C30 1.400(4)
C29 H29 0.9300
C30 C31 1.388(5)
C30 C37 1.535(4)
C31 C32 1.384(4)
C31 H31 0.9300
C33 C34 1.536(4)
C33 C36 1.543(4)
C33 C35 1.548(5)
C34 H34A 0.9600
C34 H34B 0.9600
C34 H34C 0.9600
C35 H35A 0.9600
C35 H35B 0.9600
C35 H35C 0.9600
C36 H36A 0.9600
C36 H36B 0.9600
C36 H36C 0.9600
C37 C39 1.524(5)
C37 C40 1.526(5)
C37 C38 1.529(5)
C38 H38A 0.9600
C38 H38B 0.9600
C38 H38C 0.9600
C39 H39A 0.9600
C39 H39B 0.9600
C39 H39C 0.9600
C40 H40A 0.9600
C40 H40B 0.9600
C40 H40C 0.9600
C42 C43 1.334(5)
C42 H42 0.9300
C43 H43 0.9300
C44 C45 1.390(5)
C44 C49 1.400(5)
C45 C46 1.403(5)
C45 C50 1.513(5)
C46 C47 1.379(6)
C46 H46 0.9300
C47 C48 1.386(6)
C47 C51 1.502(5)
C48 C49 1.396(5)
C48 H48 0.9300
C49 C52 1.503(5)
C50 H50A 0.9600
C50 H50B 0.9600
C50 H50C 0.9600
C51 H51A 0.9600
C51 H51B 0.9600
C51 H51C 0.9600
C52 H52A 0.9600
C52 H52B 0.9600
C52 H52C 0.9600
Cl1 C53 1.747(5)
Cl2 C53 1.716(4)
C53 H53A 0.9700
C53 H53B 0.9700
Cl3 C54 1.726(5)
Cl4 C54 1.751(5)
C54 H54A 0.9700
C54 H54B 0.9700
Cl5 C55 1.759(10)
Cl6 C55 1.771(10)
Cl5' C55' 1.785(9)
Cl6' C55' 1.811(9)

loop_
_geom_torsion_atom_site_label_1
_geom_torsion_atom_site_label_2
_geom_torsion_atom_site_label_3
_geom_torsion_atom_site_label_4
_geom_torsion
C15 Pd1 O1 C1 -60.1(2)
C41 Pd1 O1 C1 57.3(6)
O2 Pd1 O1 C1 131.8(2)
C15 Pd1 O2 C27 58.8(5)
C41 Pd1 O2 C27 -59.1(2)
O1 Pd1 O2 C27 132.58(19)
Pd1 O1 C1 C6 53.8(3)
Pd1 O1 C1 C2 -127.4(3)
O1 C1 C2 C3 -178.3(3)
C6 C1 C2 C3 0.5(4)
O1 C1 C2 C7 3.5(4)
C6 C1 C2 C7 -177.7(3)
C1 C2 C3 C4 -0.3(5)
C7 C2 C3 C4 177.9(3)
C2 C3 C4 C5 -0.5(5)
C2 C3 C4 C11 -179.2(3)
C3 C4 C5 C6 1.2(5)
C11 C4 C5 C6 179.9(3)
C4 C5 C6 C1 -1.0(5)
C4 C5 C6 N1 179.2(3)
O1 C1 C6 C5 179.0(3)
C2 C1 C6 C5 0.1(5)
O1 C1 C6 N1 -1.2(4)
C2 C1 C6 N1 179.9(3)
C15 N1 C6 C5 142.7(3)
C17 N1 C6 C5 -42.4(5)
C15 N1 C6 C1 -37.1(4)
C17 N1 C6 C1 137.8(3)
C3 C2 C7 C9 121.9(3)
C1 C2 C7 C9 -59.9(4)
C3 C2 C7 C10 1.6(4)
C1 C2 C7 C10 179.7(3)
C3 C2 C7 C8 -117.8(3)
C1 C2 C7 C8 60.3(4)
C5 C4 C11 C14 177.8(4)
C3 C4 C11 C14 -3.6(5)
C5 C4 C11 C13 56.6(4)
C3 C4 C11 C13 -124.7(4)
C5 C4 C11 C12 -61.8(4)
C3 C4 C11 C12 116.9(4)
C17 N1 C15 N2 -0.3(3)
C6 N1 C15 N2 175.2(3)
C17 N1 C15 Pd1 -164.5(2)
C6 N1 C15 Pd1 11.1(4)
C16 N2 C15 N1 0.4(3)
C18 N2 C15 N1 -174.9(3)
C16 N2 C15 Pd1 162.7(2)
C18 N2 C15 Pd1 -12.6(4)
C41 Pd1 C15 N1 -139.8(2)
O2 Pd1 C15 N1 103.8(5)
O1 Pd1 C15 N1 29.4(2)
C41 Pd1 C15 N2 60.5(3)
O2 Pd1 C15 N2 -56.0(6)
O1 Pd1 C15 N2 -130.4(3)
C15 N2 C16 C17 -0.3(4)
C18 N2 C16 C17 175.1(3)
N2 C16 C17 N1 0.1(4)
C15 N1 C17 C16 0.2(4)
C6 N1 C17 C16 -175.3(3)
C15 N2 C18 C19 -123.1(3)
C16 N2 C18 C19 62.2(4)
C15 N2 C18 C23 61.0(4)
C16 N2 C18 C23 -113.7(3)
C23 C18 C19 C20 -4.6(5)
N2 C18 C19 C20 179.5(3)
C23 C18 C19 C26 172.6(3)
N2 C18 C19 C26 -3.3(5)
C18 C19 C20 C21 0.0(5)
C26 C19 C20 C21 -177.2(4)
C19 C20 C21 C22 3.1(6)
C19 C20 C21 C25 -179.0(4)
C20 C21 C22 C23 -1.8(6)
C25 C21 C22 C23 -179.7(4)
C21 C22 C23 C18 -2.6(5)
C21 C22 C23 C24 174.4(4)
C19 C18 C23 C22 5.9(5)
N2 C18 C23 C22 -178.3(3)
C19 C18 C23 C24 -171.0(3)
N2 C18 C23 C24 4.8(5)
Pd1 O2 C27 C32 52.1(3)
Pd1 O2 C27 C28 -130.2(2)
O2 C27 C28 C29 -179.5(3)
C32 C27 C28 C29 -1.7(4)
O2 C27 C28 C33 0.4(4)
C32 C27 C28 C33 178.2(3)
C27 C28 C29 C30 0.7(5)
C33 C28 C29 C30 -179.1(3)
C28 C29 C30 C31 0.1(5)
C28 C29 C30 C37 -178.9(3)
C29 C30 C31 C32 0.0(5)
C37 C30 C31 C32 179.0(3)
C30 C31 C32 C27 -1.1(5)
C30 C31 C32 N3 177.5(3)
O2 C27 C32 C31 179.7(3)
C28 C27 C32 C31 1.9(4)
O2 C27 C32 N3 1.1(4)
C28 C27 C32 N3 -176.7(3)
C41 N3 C32 C31 141.6(3)
C43 N3 C32 C31 -44.1(4)
C41 N3 C32 C27 -39.8(4)
C43 N3 C32 C27 134.5(3)
C29 C28 C33 C34 -120.7(3)
C27 C28 C33 C34 59.5(4)
C29 C28 C33 C36 -1.5(4)
C27 C28 C33 C36 178.7(3)
C29 C28 C33 C35 118.1(3)
C27 C28 C33 C35 -61.7(4)
C31 C30 C37 C39 123.1(4)
C29 C30 C37 C39 -58.0(4)
C31 C30 C37 C40 -116.1(4)
C29 C30 C37 C40 62.8(4)
C31 C30 C37 C38 3.2(5)
C29 C30 C37 C38 -177.8(4)
C43 N3 C41 N4 0.2(3)
C32 N3 C41 N4 175.3(3)
C43 N3 C41 Pd1 -161.8(2)
C32 N3 C41 Pd1 13.2(4)
C42 N4 C41 N3 0.0(3)
C44 N4 C41 N3 176.8(3)
C42 N4 C41 Pd1 159.9(2)
C44 N4 C41 Pd1 -23.3(4)
C15 Pd1 C41 N3 -140.7(2)
O2 Pd1 C41 N3 28.2(2)
O1 Pd1 C41 N3 103.2(5)
C15 Pd1 C41 N4 62.2(3)
O2 Pd1 C41 N4 -128.9(3)
O1 Pd1 C41 N4 -53.8(7)
C41 N4 C42 C43 -0.2(4)
C44 N4 C42 C43 -176.9(3)
N4 C42 C43 N3 0.3(4)
C41 N3 C43 C42 -0.3(4)
C32 N3 C43 C42 -175.3(3)
C41 N4 C44 C45 64.7(4)
C42 N4 C44 C45 -119.1(4)
C41 N4 C44 C49 -113.1(3)
C42 N4 C44 C49 63.2(4)
C49 C44 C45 C46 7.0(5)
N4 C44 C45 C46 -170.6(3)
C49 C44 C45 C50 -170.8(3)
N4 C44 C45 C50 11.6(5)
C44 C45 C46 C47 -1.1(5)
C50 C45 C46 C47 176.8(3)
C45 C46 C47 C48 -4.9(5)
C45 C46 C47 C51 174.3(4)
C46 C47 C48 C49 5.4(5)
C51 C47 C48 C49 -173.8(4)
C47 C48 C49 C44 0.2(5)
C47 C48 C49 C52 -179.5(3)
C45 C44 C49 C48 -6.5(5)
N4 C44 C49 C48 171.1(3)
C45 C44 C49 C52 173.1(3)
N4 C44 C49 C52 -9.2(5)
